data_1501482
loop_
_publ_author_name
'Singh, Akhilesh Kumar'
'Pandey, Dhananjai'
'Zaharko, Oksana'

_publ_section_title
;
 Powder neutron diffraction study of phase transitions in and a phase
 diagram of (1-x)[Pb(Mg1/3Nb2/3)O3]-xPbTiO3
;
_journal_name_full
;
Physical Review B
;
_journal_page_first 1
_journal_page_last 18
_journal_paper_doi 10.1103/PhysRev.74.1
_journal_volume 74
_journal_year 2006
_chemical_formula_structural '[Pb(Mg1/3Nb2/3)O3]0.64-[PbTiO3]0.36'
_chemical_formula_sum 'Mg0.213 Nb0.427 O3 Pb Ti0.36'
_space_group_IT_number 99
_symmetry_cell_setting tetragonal
_symmetry_space_group_name_Hall 'P 4 -2'
_symmetry_space_group_name_H-M 'P 4 m m'
_cell_angle_alpha 90
_cell_angle_beta 90
_cell_angle_gamma 90
_cell_formula_units_Z 1
_cell_length_a 4.0108(1)
_cell_length_b 4.0108(1)
_cell_length_c 4.0237(2)
_cell_volume 64.727(4)
_diffrn_ambient_temperature 445
_journal_article_reference 024101
_cod_data_source_file PMN0_36PT_P4mm_DC11.cif
_cod_data_source_block chateigner11_
_cod_original_formula_sum 'Pb1 Mg0.213 Nb0.427 Ti0.36 O3'
_cod_database_code 1501482
_journal_article_numberofpages 18

loop_
_symmetry_equiv_pos_as_xyz
'y, -x, z'
'-y, x, z'
'-y, -x, z'
'y, x, z'
'x, -y, z'
'-x, y, z'
'-x, -y, z'
'x, y, z'

loop_
_atom_site_label
_atom_site_type_symbol
_atom_site_symmetry_multiplicity
_atom_site_Wyckoff_symbol
_atom_site_fract_x
_atom_site_fract_y
_atom_site_fract_z
_atom_site_occupancy
_atom_site_attached_hydrogens
_atom_site_B_iso_or_equiv
Pb1 Pb2+ 1 a 0. 0. 0. 1. 0 3.67(7)
Ti1 Ti4+ 1 b 0.5 0.5 0.515(1) 0.36 0 0.44(4)
Nb1 Nb5+ 1 b 0.5 0.5 0.515(1) 0.427 0 0.44(4)
Mg1 Mg2+ 1 b 0.5 0.5 0.515(1) 0.213 0 0.44(4)
O1 O2- 1 b 0.5 0.5 0.036(1) 1. 0 1.6(1)
O2 O2- 2 c 0.5 0. 0.543(1) 1. 0 1.32(4)

loop_
_atom_type_symbol
_atom_type_oxidation_number
Mg2+ 2
Nb5+ 5
O2- -2
Pb2+ 2
Ti4+ 4
